data_1569322
loop_
_publ_author_name
'Yin, Xiuping'
'Li, Xinxing'
'Li, Xuyi'
'Biczysko, Malgorzata'
'Zhu, Shourong'
'Xu, Jiaqiang'
'Bai, Yue-Ling'

_publ_section_title
;
 Isomerization-induced fluorescence enhancement of two new viologen
 derivatives: mechanism insight and DFT calculations
;
_journal_issue 25
_journal_name_full 'Chemical Science'
_journal_page_first 7016
_journal_page_last 7025
_journal_paper_doi 10.1039/D3SC02051G
_journal_volume 14
_journal_year 2023
_chemical_formula_moiety '2(Cl), C28 H24 N2 O2'
_chemical_formula_sum 'C28 H24 Cl2 N2 O2'
_chemical_formula_weight 491.39
_space_group_crystal_system monoclinic
_space_group_IT_number 14
_space_group_name_Hall '-P 2ybc'
_space_group_name_H-M_alt 'P 1 21/c 1'
_atom_sites_solution_hydrogens geom
_atom_sites_solution_primary dual
_audit_creation_date 2017-10-25
_audit_creation_method
;
Olex2 1.2
(compiled 2017.03.28 svn.r3405 for OlexSys, GUI svn.r5337)
;
_audit_update_record
;
2022-11-11 deposited with the CCDC.	2023-05-11 downloaded from the CCDC.
;
_cell_angle_alpha 90
_cell_angle_beta 110.083(2)
_cell_angle_gamma 90
_cell_formula_units_Z 12
_cell_length_a 26.4051(17)
_cell_length_b 11.7620(6)
_cell_length_c 28.6519(12)
_cell_measurement_reflns_used 4827
_cell_measurement_temperature 173(2)
_cell_measurement_theta_max 55.578
_cell_measurement_theta_min 4.087
_cell_volume 8357.5(8)
_computing_cell_refinement 'SAINT v8.37A (Bruker, 2015)'
_computing_data_reduction 'SAINT v8.37A (Bruker, 2015)'
_computing_molecular_graphics 'Olex2 (Dolomanov et al., 2009)'
_computing_publication_material 'Olex2 (Dolomanov et al., 2009)'
_computing_structure_refinement 'XL (Sheldrick, 2008)'
_computing_structure_solution 'ShelXT (Sheldrick, 2015)'
_diffrn_ambient_temperature 173.0
_diffrn_measured_fraction_theta_full 0.995
_diffrn_measured_fraction_theta_max 0.991
_diffrn_measurement_device_type 'Bruker D8 Venture'
_diffrn_measurement_method '\f and \w scans'
_diffrn_radiation_type GaK\a
_diffrn_radiation_wavelength 1.34139
_diffrn_reflns_av_R_equivalents 0.0000
_diffrn_reflns_av_unetI/netI 0.0557
_diffrn_reflns_Laue_measured_fraction_full 0.995
_diffrn_reflns_Laue_measured_fraction_max 0.991
_diffrn_reflns_limit_h_max 30
_diffrn_reflns_limit_h_min -32
_diffrn_reflns_limit_k_max 14
_diffrn_reflns_limit_k_min 0
_diffrn_reflns_limit_l_max 35
_diffrn_reflns_limit_l_min 0
_diffrn_reflns_number 16971
_diffrn_reflns_point_group_measured_fraction_full 0.995
_diffrn_reflns_point_group_measured_fraction_max 0.991
_diffrn_reflns_theta_full 53.594
_diffrn_reflns_theta_max 56.993
_diffrn_reflns_theta_min 3.420
_diffrn_standards_number 0
_exptl_absorpt_coefficient_mu 1.495
_exptl_absorpt_correction_T_max 0.7512
_exptl_absorpt_correction_T_min 0.5510
_exptl_absorpt_correction_type multi-scan
_exptl_absorpt_process_details
;
 TWINABS-2012/1 (Bruker,2012) was used for absorption correction.
 
For component 1:
 wR2(int) was 0.1597 before and 0.0746 after correction.
 The Ratio of minimum to maximum transmission not present.
 The \l/2 correction factor is Not present
 
For component 2:
 wR2(int) was 0.1743 before and 0.0722 after correction.
 The Ratio of minimum to maximum transmission is 0.74.
 The \l/2 correction factor is Not present

Final HKLF 4 output contains 167743 reflections, Rint = 0.0960
 (65481 with I > 3sig(I), Rint = 0.0651)
;
_exptl_crystal_colour yellow
_exptl_crystal_colour_primary yellow
_exptl_crystal_density_diffrn 1.172
_exptl_crystal_description block
_exptl_crystal_F_000 3072
_exptl_crystal_size_max 0.15
_exptl_crystal_size_mid 0.12
_exptl_crystal_size_min 0.05
_refine_diff_density_max 0.603
_refine_diff_density_min -0.806
_refine_diff_density_rms 0.063
_refine_ls_extinction_method none
_refine_ls_goodness_of_fit_ref 1.070
_refine_ls_hydrogen_treatment constr
_refine_ls_matrix_type full
_refine_ls_number_parameters 937
_refine_ls_number_reflns 16971
_refine_ls_number_restraints 0
_refine_ls_restrained_S_all 1.070
_refine_ls_R_factor_all 0.1356
_refine_ls_R_factor_gt 0.0937
_refine_ls_shift/su_max 0.003
_refine_ls_shift/su_mean 0.000
_refine_ls_structure_factor_coef Fsqd
_refine_ls_weighting_details 'w=1/[\s^2^(Fo^2^)+(0.1146P)^2^+8.0008P] where P=(Fo^2^+2Fc^2^)/3'
_refine_ls_weighting_scheme calc
_refine_ls_wR_factor_gt 0.2294
_refine_ls_wR_factor_ref 0.2534
_reflns_Friedel_coverage 0.000
_reflns_number_gt 11103
_reflns_number_total 16971
_reflns_threshold_expression 'I > 2\s(I)'
_cod_data_source_file d3sc02051g2.cif
_cod_data_source_block mjl17065_0m_4
_cod_database_code 1569322
_shelx_shelxl_version_number 2014/7
_shelx_space_group_comment
;
The symmetry employed for this shelxl refinement is uniquely defined
by the following loop, which should always be used as a source of
symmetry information in preference to the above space-group names.
They are only intended as comments.
;
_shelx_estimated_absorpt_t_max 0.929
_shelx_estimated_absorpt_t_min 0.807
_olex2_refinement_description
;
1. Fixed Uiso
 At 1.2 times of:
  All C(H) groups, All C(H,H) groups
2. Others
 Fixed Sof: C70(0.5) H70(0.5) C71(0.5) H71(0.5) C70'(0.5) H70'(0.5) C71'(0.5)
 H71'(0.5)
3.a Secondary CH2 refined with riding coordinates:
 C8(H8A,H8B), C21(H21A,H21B), C36(H36A,H36B), C49(H49A,H49B), C64(H64A,H64B),
 C77(H77A,H77B)
3.b Aromatic/amide H refined with riding coordinates:
 C1(H1), C2(H2), C3(H3), C4(H4), C5(H5), C9(H9), C10(H10), C12(H12), C13(H13),
 C14(H14), C15(H15), C17(H17), C18(H18), C19(H19), C20(H20), C24(H24), C25(H25),
  C26(H26), C27(H27), C28(H28), C29(H29), C30(H30), C31(H31), C32(H32),
 C33(H33), C37(H37), C38(H38), C40(H40), C41(H41), C42(H42), C43(H43), C45(H45),
  C46(H46), C47(H47), C48(H48), C52(H52), C53(H53), C54(H54), C55(H55),
 C56(H56), C57(H57), C58(H58), C59(H59), C60(H60), C61(H61), C65(H65), C66(H66),
  C68(H68), C69(H69), C73(H73), C74(H74), C75(H75), C76(H76), C80(H80),
 C81(H81), C82(H82), C83(H83), C84(H84), C70(H70), C71(H71), C70'(H70'),
 C71'(H71')
;
_olex2_submission_special_instructions 'No special instructions were received'

loop_
_space_group_symop_operation_xyz
'x, y, z'
'-x, y+1/2, -z+1/2'
'-x, -y, -z'
'x, -y-1/2, z-1/2'

loop_
_atom_site_label
_atom_site_type_symbol
_atom_site_fract_x
_atom_site_fract_y
_atom_site_fract_z
_atom_site_U_iso_or_equiv
_atom_site_adp_type
_atom_site_occupancy
_atom_site_site_symmetry_order
_atom_site_calc_flag
_atom_site_refinement_flags_posn
_atom_site_refinement_flags_adp
_atom_site_refinement_flags_occupancy
_atom_site_disorder_assembly
_atom_site_disorder_group
Cl1 Cl 0.63163(9) 0.41120(14) 0.70482(6) 0.1079(6) Uani 1 1 d . . . . .
Cl2 Cl 0.76463(7) 0.80783(12) 0.74811(5) 0.0908(5) Uani 1 1 d . . . . .
Cl3 Cl 0.74995(5) 0.60618(10) 1.00857(4) 0.0658(3) Uani 1 1 d . . . . .
Cl4 Cl 0.85603(9) 0.42579(14) 0.80927(5) 0.1131(7) Uani 1 1 d . . . . .
Cl5 Cl 0.93696(5) 0.51722(10) 0.59095(4) 0.0616(3) Uani 1 1 d . . . . .
Cl6 Cl 0.56059(6) 1.00479(11) 0.41346(4) 0.0751(4) Uani 1 1 d . . . . .
O1 O 0.39958(16) 0.5024(3) 0.78281(12) 0.0852(12) Uani 1 1 d . . . . .
O2 O 0.52970(12) 0.6714(3) 0.42693(10) 0.0588(8) Uani 1 1 d . . . . .
N1 N 0.47159(16) 0.6589(3) 0.78284(11) 0.0544(9) Uani 1 1 d . . . . .
N2 N 0.59077(13) 0.7529(2) 0.51541(10) 0.0369(7) Uani 1 1 d . . . . .
C1 C 0.35536(17) 0.4506(4) 0.85619(15) 0.0487(10) Uani 1 1 d . . . . .
H1 H 0.3454 0.4036 0.8275 0.058 Uiso 1 1 calc R . . . .
C2 C 0.33389(18) 0.4308(4) 0.89306(16) 0.0587(11) Uani 1 1 d . . . . .
H2 H 0.3091 0.3702 0.8898 0.070 Uiso 1 1 calc R . . . .
C3 C 0.34854(19) 0.4997(4) 0.93503(16) 0.0599(12) Uani 1 1 d . . . . .
H3 H 0.3334 0.4863 0.9602 0.072 Uiso 1 1 calc R . . . .
C4 C 0.3849(2) 0.5874(4) 0.94045(15) 0.0578(12) Uani 1 1 d . . . . .
H4 H 0.3950 0.6338 0.9694 0.069 Uiso 1 1 calc R . . . .
C5 C 0.40659(19) 0.6075(3) 0.90346(13) 0.0501(10) Uani 1 1 d . . . . .
H5 H 0.4317 0.6676 0.9071 0.060 Uiso 1 1 calc R . . . .
C6 C 0.39169(17) 0.5399(3) 0.86113(13) 0.0443(9) Uani 1 1 d . . . . .
C7 C 0.41312(18) 0.5601(4) 0.82004(14) 0.0493(10) Uani 1 1 d . . . . .
C8 C 0.4515(2) 0.6585(4) 0.82525(14) 0.0588(12) Uani 1 1 d . . . . .
H8A H 0.4328 0.7310 0.8260 0.071 Uiso 1 1 calc R . . . .
H8B H 0.4823 0.6515 0.8568 0.071 Uiso 1 1 calc R . . . .
C9 C 0.44645(19) 0.7227(4) 0.74226(14) 0.0579(12) Uani 1 1 d . . . . .
H9 H 0.4158 0.7668 0.7408 0.069 Uiso 1 1 calc R . . . .
C10 C 0.46529(18) 0.7238(4) 0.70289(14) 0.0541(11) Uani 1 1 d . . . . .
H10 H 0.4478 0.7695 0.6746 0.065 Uiso 1 1 calc R . . . .
C11 C 0.50957(17) 0.6587(4) 0.70429(13) 0.0471(10) Uani 1 1 d . . . . .
C12 C 0.53312(18) 0.5909(4) 0.74566(14) 0.0518(10) Uani 1 1 d . . . . .
H12 H 0.5624 0.5426 0.7470 0.062 Uiso 1 1 calc R . . . .
C13 C 0.5144(2) 0.5933(4) 0.78463(14) 0.0555(11) Uani 1 1 d . . . . .
H13 H 0.5315 0.5484 0.8133 0.067 Uiso 1 1 calc R . . . .
C14 C 0.53416(17) 0.6618(4) 0.66492(13) 0.0498(10) Uani 1 1 d . . . . .
H14 H 0.5601 0.6053 0.6657 0.060 Uiso 1 1 calc R . . . .
C15 C 0.52244(17) 0.7377(3) 0.62884(13) 0.0438(9) Uani 1 1 d . . . . .
H15 H 0.4961 0.7937 0.6277 0.053 Uiso 1 1 calc R . . . .
C16 C 0.54740(16) 0.7413(3) 0.59032(12) 0.0399(8) Uani 1 1 d . . . . .
C17 C 0.53009(16) 0.8231(3) 0.55257(12) 0.0415(9) Uani 1 1 d . . . . .
H17 H 0.5031 0.8763 0.5526 0.050 Uiso 1 1 calc R . . . .
C18 C 0.55183(16) 0.8268(3) 0.51574(12) 0.0401(8) Uani 1 1 d . . . . .
H18 H 0.5394 0.8819 0.4901 0.048 Uiso 1 1 calc R . . . .
C19 C 0.60855(17) 0.6730(3) 0.55107(13) 0.0441(9) Uani 1 1 d . . . . .
H19 H 0.6357 0.6209 0.5502 0.053 Uiso 1 1 calc R . . . .
C20 C 0.58765(17) 0.6669(3) 0.58859(13) 0.0439(9) Uani 1 1 d . . . . .
H20 H 0.6008 0.6110 0.6138 0.053 Uiso 1 1 calc R . . . .
C21 C 0.61292(16) 0.7581(3) 0.47467(12) 0.0409(9) Uani 1 1 d . . . . .
H21A H 0.6472 0.7151 0.4841 0.049 Uiso 1 1 calc R . . . .
H21B H 0.6205 0.8381 0.4686 0.049 Uiso 1 1 calc R . . . .
C22 C 0.57242(16) 0.7071(3) 0.42731(13) 0.0406(9) Uani 1 1 d . . . . .
C23 C 0.58895(16) 0.7043(3) 0.38252(13) 0.0425(9) Uani 1 1 d . . . . .
C24 C 0.56023(17) 0.6349(4) 0.34306(14) 0.0498(10) Uani 1 1 d . . . . .
H24 H 0.5311 0.5902 0.3451 0.060 Uiso 1 1 calc R . . . .
C25 C 0.57430(19) 0.6312(4) 0.30071(15) 0.0580(12) Uani 1 1 d . . . . .
H25 H 0.5553 0.5820 0.2742 0.070 Uiso 1 1 calc R . . . .
C26 C 0.61562(19) 0.6983(4) 0.29669(14) 0.0559(11) Uani 1 1 d . . . . .
H26 H 0.6244 0.6963 0.2672 0.067 Uiso 1 1 calc R . . . .
C27 C 0.64407(19) 0.7680(4) 0.33553(15) 0.0553(11) Uani 1 1 d . . . . .
H27 H 0.6723 0.8145 0.3327 0.066 Uiso 1 1 calc R . . . .
C28 C 0.63159(16) 0.7705(3) 0.37882(13) 0.0458(9) Uani 1 1 d . . . . .
H28 H 0.6519 0.8169 0.4059 0.055 Uiso 1 1 calc R . . . .
O3 O 0.60626(12) 0.1032(3) 0.89824(10) 0.0678(9) Uani 1 1 d . . . . .
O4 O 0.89158(12) 0.1656(3) 0.61181(10) 0.0659(9) Uani 1 1 d . . . . .
N3 N 0.70736(13) 0.1012(3) 0.89805(11) 0.0467(8) Uani 1 1 d . . . . .
N4 N 0.78965(13) 0.1752(3) 0.61049(10) 0.0417(7) Uani 1 1 d . . . . .
C29 C 0.57133(17) 0.0985(4) 0.97984(15) 0.0507(10) Uani 1 1 d . . . . .
H29 H 0.5449 0.0919 0.9476 0.061 Uiso 1 1 calc R . . . .
C30 C 0.55574(19) 0.1025(4) 1.02164(16) 0.0551(11) Uani 1 1 d . . . . .
H30 H 0.5186 0.0987 1.0178 0.066 Uiso 1 1 calc R . . . .
C31 C 0.5934(2) 0.1117(3) 1.06795(16) 0.0534(11) Uani 1 1 d . . . . .
H31 H 0.5824 0.1165 1.0962 0.064 Uiso 1 1 calc R . . . .
C32 C 0.6480(2) 0.1140(3) 1.07389(15) 0.0525(11) Uani 1 1 d . . . . .
H32 H 0.6742 0.1179 1.1063 0.063 Uiso 1 1 calc R . . . .
C33 C 0.66412(17) 0.1109(3) 1.03273(13) 0.0450(9) Uani 1 1 d . . . . .
H33 H 0.7014 0.1133 1.0368 0.054 Uiso 1 1 calc R . . . .
C34 C 0.62554(17) 0.1041(3) 0.98549(13) 0.0438(9) Uani 1 1 d . . . . .
C35 C 0.63992(17) 0.1026(3) 0.93935(13) 0.0457(9) Uani 1 1 d . . . . .
C36 C 0.69971(17) 0.0976(4) 0.94603(13) 0.0579(12) Uani 1 1 d . . . . .
H36A H 0.7186 0.1626 0.9666 0.069 Uiso 1 1 calc R . . . .
H36B H 0.7155 0.0266 0.9636 0.069 Uiso 1 1 calc R . . . .
C37 C 0.7165(2) 0.1995(4) 0.88024(16) 0.0706(14) Uani 1 1 d . . . . .
H37 H 0.7164 0.2673 0.8982 0.085 Uiso 1 1 calc R . . . .
C38 C 0.7263(2) 0.2058(4) 0.83584(16) 0.0706(15) Uani 1 1 d . . . . .
H38 H 0.7339 0.2770 0.8240 0.085 Uiso 1 1 calc R . . . .
C39 C 0.72501(16) 0.1081(3) 0.80889(13) 0.0445(9) Uani 1 1 d . . . . .
C40 C 0.71129(19) 0.0087(4) 0.82681(16) 0.0582(12) Uani 1 1 d . . . . .
H40 H 0.7076 -0.0593 0.8081 0.070 Uiso 1 1 calc R . . . .
C41 C 0.70295(19) 0.0068(4) 0.87130(15) 0.0584(12) Uani 1 1 d . . . . .
H41 H 0.6939 -0.0628 0.8833 0.070 Uiso 1 1 calc R . . . .
C42 C 0.73775(17) 0.1052(4) 0.76272(13) 0.0491(10) Uani 1 1 d . . . . .
H42 H 0.7306 0.0364 0.7442 0.059 Uiso 1 1 calc R . . . .
C43 C 0.75809(18) 0.1891(4) 0.74514(13) 0.0547(11) Uani 1 1 d . . . . .
H43 H 0.7647 0.2588 0.7630 0.066 Uiso 1 1 calc R . . . .
C44 C 0.77140(17) 0.1826(3) 0.69937(13) 0.0462(9) Uani 1 1 d . . . . .
C45 C 0.7814(2) 0.2803(4) 0.67717(15) 0.0605(12) Uani 1 1 d . . . . .
H45 H 0.7822 0.3516 0.6930 0.073 Uiso 1 1 calc R . . . .
C46 C 0.79027(19) 0.2761(4) 0.63283(15) 0.0565(11) Uani 1 1 d . . . . .
H46 H 0.7968 0.3441 0.6179 0.068 Uiso 1 1 calc R . . . .
C47 C 0.78353(17) 0.0780(3) 0.63187(13) 0.0471(9) Uani 1 1 d . . . . .
H47 H 0.7855 0.0075 0.6164 0.056 Uiso 1 1 calc R . . . .
C48 C 0.77431(17) 0.0797(3) 0.67657(14) 0.0479(10) Uani 1 1 d . . . . .
H48 H 0.7700 0.0103 0.6917 0.058 Uiso 1 1 calc R . . . .
C49 C 0.79906(17) 0.1699(4) 0.56240(13) 0.0481(10) Uani 1 1 d . . . . .
H49A H 0.7850 0.2400 0.5431 0.058 Uiso 1 1 calc R . . . .
H49B H 0.7792 0.1044 0.5429 0.058 Uiso 1 1 calc R . . . .
C50 C 0.85862(17) 0.1579(3) 0.57052(13) 0.0439(9) Uani 1 1 d . . . . .
C51 C 0.87320(18) 0.1363(3) 0.52534(14) 0.0471(10) Uani 1 1 d . . . . .
C52 C 0.83519(19) 0.1317(4) 0.47779(14) 0.0517(10) Uani 1 1 d . . . . .
H52 H 0.7979 0.1394 0.4730 0.062 Uiso 1 1 calc R . . . .
C53 C 0.8520(2) 0.1159(4) 0.43716(16) 0.0601(12) Uani 1 1 d . . . . .
H53 H 0.8260 0.1137 0.4046 0.072 Uiso 1 1 calc R . . . .
C54 C 0.9058(2) 0.1034(3) 0.44395(17) 0.0595(13) Uani 1 1 d . . . . .
H54 H 0.9169 0.0928 0.4160 0.071 Uiso 1 1 calc R . . . .
C55 C 0.9434(2) 0.1061(4) 0.49083(18) 0.0617(12) Uani 1 1 d . . . . .
H55 H 0.9805 0.0966 0.4954 0.074 Uiso 1 1 calc R . . . .
C56 C 0.92749(19) 0.1227(4) 0.53190(16) 0.0547(11) Uani 1 1 d . . . . .
H56 H 0.9537 0.1247 0.5644 0.066 Uiso 1 1 calc R . . . .
O5 O 0.9063(2) 0.0473(4) 0.78480(14) 0.1172(18) Uani 1 1 d . . . . .
O6 O 1.03064(12) 0.1525(3) 0.43491(10) 0.0555(7) Uani 1 1 d . . . . .
N5 N 0.97164(15) 0.2187(3) 0.78797(11) 0.0552(9) Uani 1 1 d . . . . .
N6 N 1.09359(14) 0.2484(3) 0.51982(10) 0.0434(8) Uani 1 1 d . . . . .
C57 C 0.85958(19) -0.0205(4) 0.85389(15) 0.0568(11) Uani 1 1 d . . . . .
H57 H 0.8494 -0.0604 0.8232 0.068 Uiso 1 1 calc R . . . .
C58 C 0.83778(19) -0.0512(4) 0.88970(17) 0.0614(12) Uani 1 1 d . . . . .
H58 H 0.8130 -0.1126 0.8839 0.074 Uiso 1 1 calc R . . . .
C59 C 0.8525(2) 0.0087(4) 0.93404(17) 0.0634(13) Uani 1 1 d . . . . .
H59 H 0.8369 -0.0106 0.9583 0.076 Uiso 1 1 calc R . . . .
C60 C 0.8890(2) 0.0949(4) 0.94315(15) 0.0592(12) Uani 1 1 d . . . . .
H60 H 0.8992 0.1341 0.9740 0.071 Uiso 1 1 calc R . . . .
C61 C 0.9116(2) 0.1259(4) 0.90784(14) 0.0537(11) Uani 1 1 d . . . . .
H61 H 0.9372 0.1858 0.9144 0.064 Uiso 1 1 calc R . . . .
C62 C 0.89620(17) 0.0682(3) 0.86265(13) 0.0461(9) Uani 1 1 d . . . . .
C63 C 0.91720(19) 0.1002(4) 0.82241(14) 0.0564(11) Uani 1 1 d . . . . .
C64 C 0.95227(17) 0.2041(4) 0.83013(13) 0.0486(10) Uani 1 1 d . . . . .
H64A H 0.9314 0.2720 0.8331 0.058 Uiso 1 1 calc R . . . .
H64B H 0.9834 0.1962 0.8613 0.058 Uiso 1 1 calc R . . . .
C65 C 0.9456(2) 0.2839(4) 0.74929(14) 0.0695(14) Uani 1 1 d . . . . .
H65 H 0.9149 0.3260 0.7493 0.083 Uiso 1 1 calc R . . . .
C66 C 0.9630(3) 0.2905(6) 0.70915(16) 0.099(2) Uani 1 1 d . . . . .
H66 H 0.9441 0.3374 0.6817 0.119 Uiso 1 1 calc R . . . .
C67 C 1.0079(3) 0.2295(8) 0.7082(2) 0.118(3) Uani 1 1 d . . . . .
C68 C 1.0328(2) 0.1643(6) 0.7488(2) 0.098(2) Uani 1 1 d . . . . .
H68 H 1.0639 0.1220 0.7501 0.117 Uiso 1 1 calc R . . . .
C69 C 1.0143(2) 0.1580(5) 0.78806(17) 0.0710(14) Uani 1 1 d . . . . .
H69 H 1.0321 0.1101 0.8155 0.085 Uiso 1 1 calc R . . . .
C72 C 1.0549(3) 0.2514(5) 0.59794(19) 0.0794(18) Uani 1 1 d . . . . .
C73 C 1.0353(2) 0.3249(4) 0.55796(18) 0.0674(14) Uani 1 1 d . . . . .
H73 H 1.0080 0.3780 0.5574 0.081 Uiso 1 1 calc R . . . .
C74 C 1.05448(18) 0.3226(4) 0.51936(16) 0.0524(10) Uani 1 1 d . . . . .
H74 H 1.0403 0.3733 0.4922 0.063 Uiso 1 1 calc R . . . .
C75 C 1.1142(2) 0.1749(4) 0.55783(14) 0.0592(12) Uani 1 1 d . . . . .
H75 H 1.1417 0.1229 0.5578 0.071 Uiso 1 1 calc R . . . .
C76 C 1.0948(3) 0.1765(4) 0.59659(17) 0.0779(17) Uani 1 1 d . . . . .
H76 H 1.1093 0.1247 0.6233 0.093 Uiso 1 1 calc R . . . .
C77 C 1.11381(16) 0.2444(3) 0.47795(12) 0.0427(9) Uani 1 1 d . . . . .
H77A H 1.1491 0.2051 0.4884 0.051 Uiso 1 1 calc R . . . .
H77B H 1.1191 0.3228 0.4679 0.051 Uiso 1 1 calc R . . . .
C78 C 1.07396(16) 0.1817(3) 0.43393(12) 0.0402(8) Uani 1 1 d . . . . .
C79 C 1.09147(16) 0.1608(3) 0.39053(12) 0.0417(9) Uani 1 1 d . . . . .
C80 C 1.06083(18) 0.0875(4) 0.35367(13) 0.0514(10) Uani 1 1 d . . . . .
H80 H 1.0300 0.0511 0.3567 0.062 Uiso 1 1 calc R . . . .
C81 C 1.07580(18) 0.0675(4) 0.31173(14) 0.0548(11) Uani 1 1 d . . . . .
H81 H 1.0551 0.0171 0.2864 0.066 Uiso 1 1 calc R . . . .
C82 C 1.12011(19) 0.1203(4) 0.30733(14) 0.0564(11) Uani 1 1 d . . . . .
H82 H 1.1297 0.1078 0.2787 0.068 Uiso 1 1 calc R . . . .
C83 C 1.15084(17) 0.1917(4) 0.34439(14) 0.0516(10) Uani 1 1 d . . . . .
H83 H 1.1819 0.2271 0.3414 0.062 Uiso 1 1 calc R . . . .
C84 C 1.13688(16) 0.2125(3) 0.38587(13) 0.0441(9) Uani 1 1 d . . . . .
H84 H 1.1583 0.2620 0.4112 0.053 Uiso 1 1 calc R . . . .
C70 C 1.0380(4) 0.2052(8) 0.6734(3) 0.044(2) Uani 0.5 1 d . . P A 1
H70 H 1.0655 0.1491 0.6800 0.052 Uiso 0.5 1 calc R . P A 1
C71 C 1.0223(4) 0.2723(7) 0.6300(3) 0.0339(16) Uani 0.5 1 d . . P A 1
H71 H 0.9935 0.3257 0.6221 0.041 Uiso 0.5 1 calc R . P A 1
C70' C 1.0115(4) 0.2765(9) 0.6579(4) 0.054(2) Uani 0.5 1 d . . P A 2
H70' H 0.9889 0.3326 0.6372 0.064 Uiso 0.5 1 calc R . P A 2
C71' C 1.0485(4) 0.2281(9) 0.6503(4) 0.052(2) Uani 0.5 1 d . . P A 2
H71' H 1.0723 0.1791 0.6743 0.063 Uiso 0.5 1 calc R . P A 2

loop_
_atom_site_aniso_label
_atom_site_aniso_U_11
_atom_site_aniso_U_22
_atom_site_aniso_U_33
_atom_site_aniso_U_23
_atom_site_aniso_U_13
_atom_site_aniso_U_12
Cl1 0.1670(18) 0.0753(10) 0.0953(10) 0.0009(8) 0.0631(11) 0.0050(10)
Cl2 0.1270(14) 0.0658(9) 0.0787(8) -0.0114(6) 0.0342(8) 0.0122(8)
Cl3 0.0713(8) 0.0585(7) 0.0697(7) 0.0045(5) 0.0268(6) -0.0021(6)
Cl4 0.1849(19) 0.0894(11) 0.0541(7) 0.0067(6) 0.0273(9) 0.0615(11)
Cl5 0.0600(7) 0.0539(7) 0.0683(7) 0.0158(5) 0.0187(5) 0.0054(5)
Cl6 0.1086(10) 0.0757(8) 0.0529(6) 0.0149(5) 0.0430(6) 0.0427(7)
O1 0.115(3) 0.100(3) 0.0645(19) -0.0481(19) 0.062(2) -0.051(2)
O2 0.0530(19) 0.083(2) 0.0494(15) -0.0182(14) 0.0296(14) -0.0242(16)
N1 0.071(3) 0.070(2) 0.0301(15) -0.0041(15) 0.0268(16) -0.018(2)
N2 0.0493(19) 0.0363(16) 0.0315(14) -0.0013(11) 0.0221(13) 0.0016(14)
C1 0.047(3) 0.051(2) 0.049(2) 0.0028(17) 0.0180(18) 0.005(2)
C2 0.053(3) 0.063(3) 0.066(3) 0.021(2) 0.028(2) 0.006(2)
C3 0.071(3) 0.068(3) 0.058(2) 0.027(2) 0.044(2) 0.025(2)
C4 0.097(4) 0.043(2) 0.050(2) 0.0073(17) 0.047(2) 0.017(2)
C5 0.079(3) 0.043(2) 0.043(2) -0.0009(16) 0.040(2) 0.002(2)
C6 0.055(3) 0.044(2) 0.0428(19) 0.0037(16) 0.0281(18) 0.0023(19)
C7 0.062(3) 0.054(2) 0.040(2) -0.0100(17) 0.0275(19) -0.003(2)
C8 0.088(4) 0.063(3) 0.0361(19) -0.0124(18) 0.036(2) -0.026(2)
C9 0.064(3) 0.078(3) 0.038(2) -0.0026(19) 0.027(2) -0.008(2)
C10 0.056(3) 0.073(3) 0.0333(18) 0.0024(18) 0.0150(18) -0.003(2)
C11 0.051(3) 0.061(3) 0.0302(17) 0.0005(16) 0.0153(17) -0.004(2)
C12 0.058(3) 0.062(3) 0.040(2) 0.0034(18) 0.0224(19) -0.007(2)
C13 0.074(3) 0.061(3) 0.0347(19) -0.0020(17) 0.023(2) -0.014(2)
C14 0.053(3) 0.062(3) 0.0397(19) -0.0036(18) 0.0228(18) 0.001(2)
C15 0.055(3) 0.042(2) 0.0411(19) -0.0024(15) 0.0258(18) -0.0007(18)
C16 0.053(2) 0.038(2) 0.0323(17) -0.0058(14) 0.0193(16) -0.0050(17)
C17 0.049(2) 0.044(2) 0.0361(18) -0.0011(15) 0.0208(16) 0.0051(18)
C18 0.048(2) 0.039(2) 0.0341(17) -0.0016(14) 0.0162(16) -0.0022(17)
C19 0.057(3) 0.040(2) 0.0392(19) 0.0020(15) 0.0208(18) 0.0074(18)
C20 0.063(3) 0.036(2) 0.0387(18) 0.0045(15) 0.0256(18) 0.0059(18)
C21 0.048(2) 0.044(2) 0.0367(18) -0.0056(15) 0.0218(16) -0.0043(18)
C22 0.048(2) 0.041(2) 0.0376(18) -0.0026(15) 0.0215(17) -0.0047(18)
C23 0.054(3) 0.041(2) 0.0389(18) -0.0038(15) 0.0237(17) 0.0049(18)
C24 0.052(3) 0.057(3) 0.046(2) -0.0079(18) 0.0244(19) -0.006(2)
C25 0.069(3) 0.066(3) 0.041(2) -0.0168(19) 0.021(2) 0.001(2)
C26 0.069(3) 0.067(3) 0.041(2) -0.0056(19) 0.031(2) 0.008(2)
C27 0.065(3) 0.061(3) 0.051(2) 0.0014(19) 0.034(2) 0.000(2)
C28 0.049(2) 0.055(2) 0.0387(19) -0.0066(16) 0.0218(17) -0.0038(19)
O3 0.0472(19) 0.119(3) 0.0368(15) 0.0021(15) 0.0141(13) 0.0055(18)
O4 0.0507(19) 0.106(3) 0.0422(16) -0.0038(15) 0.0172(14) -0.0053(17)
N3 0.046(2) 0.063(2) 0.0375(16) -0.0011(15) 0.0225(14) -0.0048(16)
N4 0.0448(19) 0.051(2) 0.0328(14) 0.0031(13) 0.0179(13) -0.0039(15)
C29 0.051(3) 0.054(3) 0.052(2) 0.0028(18) 0.0228(19) 0.010(2)
C30 0.064(3) 0.050(3) 0.068(3) 0.008(2) 0.045(2) 0.012(2)
C31 0.085(3) 0.037(2) 0.058(2) 0.0013(17) 0.050(2) 0.007(2)
C32 0.078(3) 0.042(2) 0.045(2) -0.0014(16) 0.030(2) 0.000(2)
C33 0.052(3) 0.047(2) 0.0404(19) -0.0023(16) 0.0222(18) -0.0010(19)
C34 0.055(3) 0.041(2) 0.0420(19) 0.0022(15) 0.0246(18) 0.0076(18)
C35 0.048(2) 0.057(3) 0.0368(19) 0.0003(16) 0.0216(18) 0.0003(19)
C36 0.052(3) 0.093(4) 0.0324(19) -0.005(2) 0.0189(18) -0.004(2)
C37 0.109(4) 0.064(3) 0.051(2) -0.018(2) 0.042(3) -0.006(3)
C38 0.127(5) 0.050(3) 0.053(2) -0.0032(19) 0.053(3) -0.002(3)
C39 0.046(2) 0.052(2) 0.0368(18) -0.0089(16) 0.0150(16) 0.0008(18)
C40 0.078(3) 0.050(3) 0.062(3) -0.0112(19) 0.044(2) -0.015(2)
C41 0.076(3) 0.058(3) 0.055(2) -0.007(2) 0.041(2) -0.011(2)
C42 0.066(3) 0.050(2) 0.0414(19) -0.0072(17) 0.032(2) -0.002(2)
C43 0.078(3) 0.051(3) 0.038(2) -0.0031(17) 0.024(2) -0.005(2)
C44 0.052(3) 0.053(2) 0.0376(18) -0.0001(16) 0.0205(17) -0.0016(19)
C45 0.098(4) 0.047(3) 0.050(2) -0.0061(18) 0.043(2) -0.012(2)
C46 0.078(3) 0.049(3) 0.048(2) 0.0045(18) 0.029(2) -0.007(2)
C47 0.058(3) 0.044(2) 0.043(2) 0.0002(16) 0.0229(18) -0.0050(19)
C48 0.059(3) 0.048(2) 0.045(2) 0.0050(17) 0.0289(19) -0.0039(19)
C49 0.054(3) 0.063(3) 0.0336(18) -0.0010(17) 0.0223(17) -0.005(2)
C50 0.051(3) 0.044(2) 0.039(2) 0.0034(15) 0.0197(18) -0.0073(18)
C51 0.060(3) 0.041(2) 0.050(2) 0.0046(16) 0.031(2) -0.0044(19)
C52 0.066(3) 0.052(3) 0.045(2) -0.0002(17) 0.029(2) -0.001(2)
C53 0.088(4) 0.052(3) 0.047(2) -0.0027(18) 0.032(2) -0.007(2)
C54 0.094(4) 0.039(2) 0.069(3) -0.0040(19) 0.058(3) -0.005(2)
C55 0.072(3) 0.053(3) 0.079(3) 0.001(2) 0.051(3) 0.000(2)
C56 0.060(3) 0.055(3) 0.057(2) 0.0041(19) 0.031(2) -0.003(2)
O5 0.176(4) 0.138(4) 0.074(2) -0.061(2) 0.088(3) -0.091(3)
O6 0.0500(19) 0.072(2) 0.0496(15) -0.0035(13) 0.0239(14) -0.0101(15)
N5 0.061(2) 0.076(3) 0.0330(16) -0.0012(15) 0.0222(16) -0.017(2)
N6 0.057(2) 0.0428(18) 0.0373(15) 0.0002(13) 0.0252(15) -0.0027(16)
C57 0.061(3) 0.065(3) 0.049(2) -0.0010(19) 0.025(2) -0.002(2)
C58 0.059(3) 0.061(3) 0.072(3) 0.017(2) 0.032(2) 0.001(2)
C59 0.071(3) 0.076(3) 0.060(3) 0.022(2) 0.045(2) 0.020(3)
C60 0.084(3) 0.063(3) 0.044(2) 0.0059(19) 0.039(2) 0.013(3)
C61 0.085(3) 0.047(2) 0.042(2) -0.0021(17) 0.038(2) 0.001(2)
C62 0.054(3) 0.049(2) 0.043(2) 0.0035(16) 0.0261(18) 0.005(2)
C63 0.065(3) 0.074(3) 0.041(2) -0.0094(19) 0.033(2) -0.009(2)
C64 0.058(3) 0.059(3) 0.0351(18) -0.0017(16) 0.0243(18) -0.006(2)
C65 0.080(4) 0.087(4) 0.035(2) 0.009(2) 0.012(2) -0.023(3)
C66 0.141(6) 0.120(5) 0.029(2) -0.004(3) 0.021(3) -0.077(5)
C67 0.135(6) 0.189(8) 0.052(3) -0.048(4) 0.060(4) -0.108(6)
C68 0.076(4) 0.172(6) 0.064(3) -0.049(4) 0.049(3) -0.045(4)
C69 0.068(3) 0.103(4) 0.050(2) -0.020(2) 0.031(2) -0.019(3)
C72 0.118(5) 0.077(4) 0.074(3) -0.038(3) 0.072(3) -0.056(3)
C73 0.076(4) 0.067(3) 0.079(3) -0.032(3) 0.051(3) -0.023(3)
C74 0.057(3) 0.047(2) 0.058(2) -0.0074(18) 0.027(2) -0.006(2)
C75 0.095(4) 0.048(3) 0.043(2) 0.0069(17) 0.034(2) 0.006(2)
C76 0.140(5) 0.058(3) 0.056(3) -0.005(2) 0.060(3) -0.022(3)
C77 0.051(2) 0.046(2) 0.0372(18) 0.0042(15) 0.0235(17) 0.0019(18)
C78 0.041(2) 0.044(2) 0.0350(18) 0.0017(15) 0.0126(16) 0.0004(17)
C79 0.046(2) 0.046(2) 0.0351(18) 0.0007(15) 0.0166(16) 0.0046(18)
C80 0.058(3) 0.057(3) 0.041(2) -0.0062(17) 0.0188(19) -0.008(2)
C81 0.063(3) 0.062(3) 0.038(2) -0.0099(18) 0.0169(19) -0.006(2)
C82 0.076(3) 0.062(3) 0.039(2) -0.0064(18) 0.030(2) 0.001(2)
C83 0.052(3) 0.067(3) 0.042(2) 0.0008(18) 0.0240(19) -0.004(2)
C84 0.050(2) 0.047(2) 0.0381(18) -0.0017(15) 0.0181(17) -0.0048(18)
C70 0.044(5) 0.054(5) 0.038(4) 0.016(4) 0.019(4) 0.014(4)
C71 0.038(5) 0.043(5) 0.022(4) 0.007(3) 0.011(3) 0.006(4)
C70' 0.053(6) 0.063(6) 0.045(5) 0.006(4) 0.018(4) 0.002(5)
C71' 0.060(7) 0.053(6) 0.043(5) 0.001(4) 0.018(5) 0.005(5)

loop_
_atom_type_symbol
_atom_type_description
_atom_type_scat_dispersion_real
_atom_type_scat_dispersion_imag
_atom_type_scat_source
C C 0.0150 0.0070 'International Tables Vol C Tables 4.2.6.8 and 6.1.1.4'
H H 0.0000 0.0000 'International Tables Vol C Tables 4.2.6.8 and 6.1.1.4'
Cl Cl 0.3290 0.5400 'International Tables Vol C Tables 4.2.6.8 and 6.1.1.4'
N N 0.0250 0.0140 'International Tables Vol C Tables 4.2.6.8 and 6.1.1.4'
O O 0.0410 0.0250 'International Tables Vol C Tables 4.2.6.8 and 6.1.1.4'

loop_
_geom_angle_atom_site_label_1
_geom_angle_atom_site_label_2
_geom_angle_atom_site_label_3
_geom_angle
_geom_angle_site_symmetry_1
_geom_angle_site_symmetry_3
_geom_angle_publ_flag
C9 N1 C8 119.9(4) . . ?
C9 N1 C13 120.4(3) . . ?
C13 N1 C8 119.7(4) . . ?
C18 N2 C19 120.8(3) . . ?
C18 N2 C21 119.3(3) . . ?
C19 N2 C21 119.9(3) . . ?
C2 C1 H1 120.1 . . ?
C2 C1 C6 119.9(4) . . ?
C6 C1 H1 120.1 . . ?
C1 C2 H2 120.0 . . ?
C1 C2 C3 119.9(4) . . ?
C3 C2 H2 120.0 . . ?
C2 C3 H3 119.7 . . ?
C4 C3 C2 120.6(4) . . ?
C4 C3 H3 119.7 . . ?
C3 C4 H4 120.2 . . ?
C3 C4 C5 119.6(4) . . ?
C5 C4 H4 120.2 . . ?
C4 C5 H5 119.9 . . ?
C4 C5 C6 120.1(4) . . ?
C6 C5 H5 119.9 . . ?
C1 C6 C7 118.3(3) . . ?
C5 C6 C1 119.9(3) . . ?
C5 C6 C7 121.8(4) . . ?
O1 C7 C6 122.0(4) . . ?
O1 C7 C8 120.1(3) . . ?
C6 C7 C8 117.9(3) . . ?
N1 C8 C7 109.7(3) . . ?
N1 C8 H8A 109.7 . . ?
N1 C8 H8B 109.7 . . ?
C7 C8 H8A 109.7 . . ?
C7 C8 H8B 109.7 . . ?
H8A C8 H8B 108.2 . . ?
N1 C9 H9 120.0 . . ?
N1 C9 C10 120.0(4) . . ?
C10 C9 H9 120.0 . . ?
C9 C10 H10 119.7 . . ?
C9 C10 C11 120.5(4) . . ?
C11 C10 H10 119.7 . . ?
C10 C11 C14 123.3(4) . . ?
C12 C11 C10 118.0(3) . . ?
C12 C11 C14 118.7(4) . . ?
C11 C12 H12 119.9 . . ?
C13 C12 C11 120.3(4) . . ?
C13 C12 H12 119.9 . . ?
N1 C13 C12 120.8(4) . . ?
N1 C13 H13 119.6 . . ?
C12 C13 H13 119.6 . . ?
C11 C14 H14 117.7 . . ?
C15 C14 C11 124.5(4) . . ?
C15 C14 H14 117.7 . . ?
C14 C15 H15 117.9 . . ?
C14 C15 C16 124.3(4) . . ?
C16 C15 H15 117.9 . . ?
C17 C16 C15 119.2(3) . . ?
C20 C16 C15 123.7(3) . . ?
C20 C16 C17 117.1(3) . . ?
C16 C17 H17 119.8 . . ?
C18 C17 C16 120.4(4) . . ?
C18 C17 H17 119.8 . . ?
N2 C18 C17 120.6(3) . . ?
N2 C18 H18 119.7 . . ?
C17 C18 H18 119.7 . . ?
N2 C19 H19 119.9 . . ?
N2 C19 C20 120.2(3) . . ?
C20 C19 H19 119.9 . . ?
C16 C20 H20 119.5 . . ?
C19 C20 C16 120.9(3) . . ?
C19 C20 H20 119.5 . . ?
N2 C21 H21A 109.7 . . ?
N2 C21 H21B 109.7 . . ?
N2 C21 C22 109.8(3) . . ?
H21A C21 H21B 108.2 . . ?
C22 C21 H21A 109.7 . . ?
C22 C21 H21B 109.7 . . ?
O2 C22 C21 120.9(3) . . ?
O2 C22 C23 122.4(3) . . ?
C23 C22 C21 116.7(3) . . ?
C24 C23 C22 118.3(3) . . ?
C24 C23 C28 119.5(3) . . ?
C28 C23 C22 122.2(3) . . ?
C23 C24 H24 120.2 . . ?
C25 C24 C23 119.7(4) . . ?
C25 C24 H24 120.2 . . ?
C24 C25 H25 119.6 . . ?
C26 C25 C24 120.7(4) . . ?
C26 C25 H25 119.6 . . ?
C25 C26 H26 120.0 . . ?
C27 C26 C25 119.9(3) . . ?
C27 C26 H26 120.0 . . ?
C26 C27 H27 119.9 . . ?
C26 C27 C28 120.2(4) . . ?
C28 C27 H27 119.9 . . ?
C23 C28 H28 120.0 . . ?
C27 C28 C23 119.9(4) . . ?
C27 C28 H28 120.0 . . ?
C37 N3 C36 119.6(4) . . ?
C37 N3 C41 120.0(3) . . ?
C41 N3 C36 120.4(4) . . ?
C46 N4 C49 120.0(3) . . ?
C47 N4 C46 121.4(3) . . ?
C47 N4 C49 118.5(3) . . ?
C30 C29 H29 120.1 . . ?
C34 C29 H29 120.1 . . ?
C34 C29 C30 119.7(4) . . ?
C29 C30 H30 119.8 . . ?
C31 C30 C29 120.5(4) . . ?
C31 C30 H30 119.8 . . ?
C30 C31 H31 120.0 . . ?
C30 C31 C32 120.0(3) . . ?
C32 C31 H31 120.0 . . ?
C31 C32 H32 119.9 . . ?
C33 C32 C31 120.2(4) . . ?
C33 C32 H32 119.9 . . ?
C32 C33 H33 120.2 . . ?
C32 C33 C34 119.6(4) . . ?
C34 C33 H33 120.2 . . ?
C29 C34 C33 119.9(3) . . ?
C29 C34 C35 117.5(3) . . ?
C33 C34 C35 122.6(4) . . ?
O3 C35 C34 122.5(4) . . ?
O3 C35 C36 120.4(3) . . ?
C34 C35 C36 117.1(3) . . ?
N3 C36 C35 110.7(3) . . ?
N3 C36 H36A 109.5 . . ?
N3 C36 H36B 109.5 . . ?
C35 C36 H36A 109.5 . . ?
C35 C36 H36B 109.5 . . ?
H36A C36 H36B 108.1 . . ?
N3 C37 H37 119.4 . . ?
N3 C37 C38 121.3(4) . . ?
C38 C37 H37 119.4 . . ?
C37 C38 H38 120.2 . . ?
C39 C38 C37 119.6(4) . . ?
C39 C38 H38 120.2 . . ?
C38 C39 C42 123.5(4) . . ?
C40 C39 C38 117.3(3) . . ?
C40 C39 C42 119.1(3) . . ?
C39 C40 H40 119.7 . . ?
C41 C40 C39 120.7(4) . . ?
C41 C40 H40 119.7 . . ?
N3 C41 C40 120.9(4) . . ?
N3 C41 H41 119.6 . . ?
C40 C41 H41 119.6 . . ?
C39 C42 H42 117.3 . . ?
C43 C42 C39 125.5(4) . . ?
C43 C42 H42 117.3 . . ?
C42 C43 H43 118.0 . . ?
C42 C43 C44 124.1(4) . . ?
C44 C43 H43 118.0 . . ?
C45 C44 C43 120.6(4) . . ?
C45 C44 C48 117.2(3) . . ?
C48 C44 C43 122.2(3) . . ?
C44 C45 H45 119.4 . . ?
C46 C45 C44 121.2(4) . . ?
C46 C45 H45 119.4 . . ?
N4 C46 C45 119.6(4) . . ?
N4 C46 H46 120.2 . . ?
C45 C46 H46 120.2 . . ?
N4 C47 H47 120.0 . . ?
N4 C47 C48 120.1(4) . . ?
C48 C47 H47 120.0 . . ?
C44 C48 H48 119.9 . . ?
C47 C48 C44 120.2(4) . . ?
C47 C48 H48 119.9 . . ?
N4 C49 H49A 109.5 . . ?
N4 C49 H49B 109.5 . . ?
N4 C49 C50 110.9(3) . . ?
H49A C49 H49B 108.0 . . ?
C50 C49 H49A 109.5 . . ?
C50 C49 H49B 109.5 . . ?
O4 C50 C49 120.3(3) . . ?
O4 C50 C51 123.3(4) . . ?
C51 C50 C49 116.5(3) . . ?
C52 C51 C50 122.8(4) . . ?
C52 C51 C56 119.5(4) . . ?
C56 C51 C50 117.6(4) . . ?
C51 C52 H52 120.2 . . ?
C51 C52 C53 119.7(4) . . ?
C53 C52 H52 120.2 . . ?
C52 C53 H53 119.8 . . ?
C54 C53 C52 120.4(4) . . ?
C54 C53 H53 119.8 . . ?
C53 C54 H54 119.9 . . ?
C55 C54 C53 120.2(4) . . ?
C55 C54 H54 119.9 . . ?
C54 C55 H55 119.9 . . ?
C54 C55 C56 120.3(5) . . ?
C56 C55 H55 119.9 . . ?
C51 C56 C55 119.9(4) . . ?
C51 C56 H56 120.0 . . ?
C55 C56 H56 120.0 . . ?
C65 N5 C64 121.7(4) . . ?
C65 N5 C69 120.4(4) . . ?
C69 N5 C64 117.8(4) . . ?
C74 N6 C75 121.2(3) . . ?
C74 N6 C77 120.2(3) . . ?
C75 N6 C77 118.6(3) . . ?
C58 C57 H57 119.9 . . ?
C62 C57 H57 119.9 . . ?
C62 C57 C58 120.3(4) . . ?
C57 C58 H58 120.4 . . ?
C57 C58 C59 119.3(5) . . ?
C59 C58 H58 120.4 . . ?
C58 C59 H59 119.6 . . ?
C60 C59 C58 120.7(4) . . ?
C60 C59 H59 119.6 . . ?
C59 C60 H60 119.7 . . ?
C59 C60 C61 120.6(4) . . ?
C61 C60 H60 119.7 . . ?
C60 C61 H61 120.4 . . ?
C60 C61 C62 119.3(4) . . ?
C62 C61 H61 120.4 . . ?
C57 C62 C61 119.8(4) . . ?
C57 C62 C63 118.2(4) . . ?
C61 C62 C63 122.0(4) . . ?
O5 C63 C62 122.0(4) . . ?
O5 C63 C64 120.2(4) . . ?
C62 C63 C64 117.7(3) . . ?
N5 C64 C63 110.1(3) . . ?
N5 C64 H64A 109.6 . . ?
N5 C64 H64B 109.6 . . ?
C63 C64 H64A 109.6 . . ?
C63 C64 H64B 109.6 . . ?
H64A C64 H64B 108.2 . . ?
N5 C65 H65 119.9 . . ?
N5 C65 C66 120.2(6) . . ?
C66 C65 H65 119.9 . . ?
C65 C66 H66 119.5 . . ?
C65 C66 C67 121.1(6) . . ?
C67 C66 H66 119.5 . . ?
C66 C67 C70 139.5(7) . . ?
C66 C67 C70' 99.1(7) . . ?
C68 C67 C66 116.0(5) . . ?
C68 C67 C70 104.4(8) . . ?
C68 C67 C70' 144.6(8) . . ?
C67 C68 H68 119.1 . . ?
C67 C68 C69 121.8(6) . . ?
C69 C68 H68 119.1 . . ?
N5 C69 C68 120.5(6) . . ?
N5 C69 H69 119.8 . . ?
C68 C69 H69 119.8 . . ?
C73 C72 C71 106.1(6) . . ?
C73 C72 C71' 139.2(6) . . ?
C76 C72 C73 116.5(4) . . ?
C76 C72 C71 137.3(6) . . ?
C76 C72 C71' 104.2(6) . . ?
C72 C73 H73 119.3 . . ?
C74 C73 C72 121.3(5) . . ?
C74 C73 H73 119.3 . . ?
N6 C74 C73 120.0(4) . . ?
N6 C74 H74 120.0 . . ?
C73 C74 H74 120.0 . . ?
N6 C75 H75 120.5 . . ?
N6 C75 C76 119.0(5) . . ?
C76 C75 H75 120.5 . . ?
C72 C76 H76 119.0 . . ?
C75 C76 C72 122.0(5) . . ?
C75 C76 H76 119.0 . . ?
N6 C77 H77A 109.6 . . ?
N6 C77 H77B 109.6 . . ?
N6 C77 C78 110.4(3) . . ?
H77A C77 H77B 108.1 . . ?
C78 C77 H77A 109.6 . . ?
C78 C77 H77B 109.6 . . ?
O6 C78 C77 120.6(3) . . ?
O6 C78 C79 122.8(3) . . ?
C79 C78 C77 116.5(3) . . ?
C80 C79 C78 118.1(3) . . ?
C80 C79 C84 119.7(3) . . ?
C84 C79 C78 122.2(3) . . ?
C79 C80 H80 120.3 . . ?
C79 C80 C81 119.5(4) . . ?
C81 C80 H80 120.3 . . ?
C80 C81 H81 119.9 . . ?
C82 C81 C80 120.1(4) . . ?
C82 C81 H81 119.9 . . ?
C81 C82 H82 119.9 . . ?
C81 C82 C83 120.1(3) . . ?
C83 C82 H82 119.9 . . ?
C82 C83 H83 119.7 . . ?
C82 C83 C84 120.7(4) . . ?
C84 C83 H83 119.7 . . ?
C79 C84 H84 120.0 . . ?
C83 C84 C79 119.9(4) . . ?
C83 C84 H84 120.0 . . ?
C67 C70 H70 122.8 . . ?
C71 C70 C67 114.5(8) . . ?
C71 C70 H70 122.8 . . ?
C72 C71 H71 123.4 . . ?
C70 C71 C72 113.3(9) . . ?
C70 C71 H71 123.4 . . ?
C67 C70' H70' 126.1 . . ?
C71' C70' C67 107.8(12) . . ?
C71' C70' H70' 126.1 . . ?
C72 C71' H71' 121.9 . . ?
C70' C71' C72 116.1(12) . . ?
C70' C71' H71' 121.9 . . ?

loop_
_geom_bond_atom_site_label_1
_geom_bond_atom_site_label_2
_geom_bond_distance
_geom_bond_site_symmetry_2
_geom_bond_publ_flag
O1 C7 1.210(4) . ?
O2 C22 1.200(4) . ?
N1 C8 1.483(4) . ?
N1 C9 1.351(6) . ?
N1 C13 1.354(6) . ?
N2 C18 1.348(5) . ?
N2 C19 1.348(4) . ?
N2 C21 1.476(4) . ?
C1 H1 0.9500 . ?
C1 C2 1.380(5) . ?
C1 C6 1.396(6) . ?
C2 H2 0.9500 . ?
C2 C3 1.390(7) . ?
C3 H3 0.9500 . ?
C3 C4 1.381(7) . ?
C4 H4 0.9500 . ?
C4 C5 1.387(5) . ?
C5 H5 0.9500 . ?
C5 C6 1.390(5) . ?
C6 C7 1.490(5) . ?
C7 C8 1.513(6) . ?
C8 H8A 0.9900 . ?
C8 H8B 0.9900 . ?
C9 H9 0.9500 . ?
C9 C10 1.381(5) . ?
C10 H10 0.9500 . ?
C10 C11 1.386(6) . ?
C11 C12 1.386(6) . ?
C11 C14 1.483(5) . ?
C12 H12 0.9500 . ?
C12 C13 1.368(5) . ?
C13 H13 0.9500 . ?
C14 H14 0.9500 . ?
C14 C15 1.320(5) . ?
C15 H15 0.9500 . ?
C15 C16 1.467(4) . ?
C16 C17 1.402(5) . ?
C16 C20 1.391(5) . ?
C17 H17 0.9500 . ?
C17 C18 1.364(5) . ?
C18 H18 0.9500 . ?
C19 H19 0.9500 . ?
C19 C20 1.369(5) . ?
C20 H20 0.9500 . ?
C21 H21A 0.9900 . ?
C21 H21B 0.9900 . ?
C21 C22 1.532(5) . ?
C22 C23 1.491(4) . ?
C23 C24 1.390(5) . ?
C23 C28 1.402(5) . ?
C24 H24 0.9500 . ?
C24 C25 1.386(5) . ?
C25 H25 0.9500 . ?
C25 C26 1.383(6) . ?
C26 H26 0.9500 . ?
C26 C27 1.379(6) . ?
C27 H27 0.9500 . ?
C27 C28 1.389(5) . ?
C28 H28 0.9500 . ?
O3 C35 1.208(5) . ?
O4 C50 1.208(5) . ?
N3 C36 1.457(4) . ?
N3 C37 1.319(6) . ?
N3 C41 1.332(5) . ?
N4 C46 1.346(5) . ?
N4 C47 1.333(5) . ?
N4 C49 1.483(4) . ?
C29 H29 0.9500 . ?
C29 C30 1.395(5) . ?
C29 C34 1.386(6) . ?
C30 H30 0.9500 . ?
C30 C31 1.362(6) . ?
C31 H31 0.9500 . ?
C31 C32 1.392(6) . ?
C32 H32 0.9500 . ?
C32 C33 1.386(5) . ?
C33 H33 0.9500 . ?
C33 C34 1.389(5) . ?
C34 C35 1.496(5) . ?
C35 C36 1.525(6) . ?
C36 H36A 0.9900 . ?
C36 H36B 0.9900 . ?
C37 H37 0.9500 . ?
C37 C38 1.384(6) . ?
C38 H38 0.9500 . ?
C38 C39 1.379(5) . ?
C39 C40 1.374(6) . ?
C39 C42 1.473(5) . ?
C40 H40 0.9500 . ?
C40 C41 1.366(5) . ?
C41 H41 0.9500 . ?
C42 H42 0.9500 . ?
C42 C43 1.305(6) . ?
C43 H43 0.9500 . ?
C43 C44 1.472(5) . ?
C44 C45 1.382(5) . ?
C44 C48 1.391(5) . ?
C45 H45 0.9500 . ?
C45 C46 1.369(5) . ?
C46 H46 0.9500 . ?
C47 H47 0.9500 . ?
C47 C48 1.383(5) . ?
C48 H48 0.9500 . ?
C49 H49A 0.9900 . ?
C49 H49B 0.9900 . ?
C49 C50 1.515(6) . ?
C50 C51 1.494(5) . ?
C51 C52 1.388(6) . ?
C51 C56 1.389(6) . ?
C52 H52 0.9500 . ?
C52 C53 1.393(5) . ?
C53 H53 0.9500 . ?
C53 C54 1.375(7) . ?
C54 H54 0.9500 . ?
C54 C55 1.370(7) . ?
C55 H55 0.9500 . ?
C55 C56 1.393(5) . ?
C56 H56 0.9500 . ?
O5 C63 1.190(5) . ?
O6 C78 1.204(4) . ?
N5 C64 1.475(4) . ?
N5 C65 1.328(6) . ?
N5 C69 1.333(6) . ?
N6 C74 1.349(5) . ?
N6 C75 1.350(5) . ?
N6 C77 1.472(4) . ?
C57 H57 0.9500 . ?
C57 C58 1.386(6) . ?
C57 C62 1.385(6) . ?
C58 H58 0.9500 . ?
C58 C59 1.386(7) . ?
C59 H59 0.9500 . ?
C59 C60 1.361(7) . ?
C60 H60 0.9500 . ?
C60 C61 1.387(5) . ?
C61 H61 0.9500 . ?
C61 C62 1.393(5) . ?
C62 C63 1.489(5) . ?
C63 C64 1.503(6) . ?
C64 H64A 0.9900 . ?
C64 H64B 0.9900 . ?
C65 H65 0.9500 . ?
C65 C66 1.380(7) . ?
C66 H66 0.9500 . ?
C66 C67 1.393(11) . ?
C67 C68 1.361(11) . ?
C67 C70 1.503(11) . ?
C67 C70' 1.578(11) . ?
C68 H68 0.9500 . ?
C68 C69 1.373(6) . ?
C69 H69 0.9500 . ?
C72 C73 1.386(8) . ?
C72 C76 1.385(8) . ?
C72 C71 1.480(9) . ?
C72 C71' 1.591(13) . ?
C73 H73 0.9500 . ?
C73 C74 1.365(6) . ?
C74 H74 0.9500 . ?
C75 H75 0.9500 . ?
C75 C76 1.373(6) . ?
C76 H76 0.9500 . ?
C77 H77A 0.9900 . ?
C77 H77B 0.9900 . ?
C77 C78 1.527(5) . ?
C78 C79 1.488(5) . ?
C79 C80 1.388(5) . ?
C79 C84 1.391(5) . ?
C80 H80 0.9500 . ?
C80 C81 1.408(5) . ?
C81 H81 0.9500 . ?
C81 C82 1.369(6) . ?
C82 H82 0.9500 . ?
C82 C83 1.378(6) . ?
C83 H83 0.9500 . ?
C83 C84 1.382(5) . ?
C84 H84 0.9500 . ?
C70 H70 0.9500 . ?
C70 C71 1.409(10) . ?
C71 H71 0.9500 . ?
C70' H70' 0.9500 . ?
C70' C71' 1.211(13) . ?
C71' H71' 0.9500 . ?

loop_
_smtbx_masks_void_nr
_smtbx_masks_void_average_x
_smtbx_masks_void_average_y
_smtbx_masks_void_average_z
_smtbx_masks_void_volume
_smtbx_masks_void_count_electrons
_smtbx_masks_void_content
1 0.255 0.250 -0.479 635.3 219.2 ?
2 0.745 -0.250 -0.239 635.3 219.5 ?
